data_2210796
loop_
_publ_author_name
'Guang-Xiang Zhong'
'Kun Zhao'
'Ya-Ping L\"u'
'Wei-Xiao Hu'

_publ_section_title
;
 Dichlorobis(2,4-dichloro-5-fluorophenyl)methane
;
_journal_coeditor_code TK2067
_journal_issue 10
_journal_name_full 'Acta Crystallographica Section E'
_journal_page_first o4629
_journal_page_last o4630
_journal_paper_doi 10.1107/S1600536806037688
_journal_volume 62
_journal_year 2006
_chemical_formula_iupac 'C13 H4 Cl6 F2'
_chemical_formula_moiety 'C13 H4 Cl6 F2'
_chemical_formula_sum 'C13 H4 Cl6 F2'
_chemical_formula_weight 410.89
_chemical_name_systematic
;
Dichlorobis(2,4-dichloro-5-fluorophenyl)methane
;
_space_group_IT_number 52
_symmetry_cell_setting orthorhombic
_symmetry_space_group_name_Hall '-P 2a 2bc'
_symmetry_space_group_name_H-M 'P n n a'
_cell_angle_alpha 90
_cell_angle_beta 90
_cell_angle_gamma 90
_cell_formula_units_Z 4
_cell_length_a 19.896(9)
_cell_length_b 11.483(4)
_cell_length_c 6.614(2)
_cell_measurement_reflns_used 10723
_cell_measurement_temperature 298.0(10)
_cell_measurement_theta_max 27.6
_cell_measurement_theta_min 3.1
_cell_volume 1511.1(10)
_computing_cell_refinement PROCESS-AUTO
_computing_data_collection 'PROCESS-AUTO (Rigaku, 1998)'
_computing_data_reduction 'CrystalStructure (Rigaku/MSC, 2004)'
_computing_molecular_graphics 'ORTEP-3 for Windows (Farrugia, 1997)'
_computing_publication_material CrystalStructure
_computing_structure_refinement 'CRYSTALS (Betteridge <i>et al.</i>,  2003)'
_computing_structure_solution 'SIR97 (Altomare <i>et al.</i>,  1993)'
_diffrn_detector_area_resol_mean 10.00
_diffrn_measured_fraction_theta_full 0.997
_diffrn_measured_fraction_theta_max 0.997
_diffrn_measurement_device_type 'Rigaku R-AXIS RAPID'
_diffrn_measurement_method \w
_diffrn_radiation_type 'Mo K\a'
_diffrn_radiation_wavelength 0.71075
_diffrn_reflns_av_R_equivalents 0.037
_diffrn_reflns_limit_h_max 25
_diffrn_reflns_limit_h_min -25
_diffrn_reflns_limit_k_max 14
_diffrn_reflns_limit_k_min -14
_diffrn_reflns_limit_l_max 8
_diffrn_reflns_limit_l_min -8
_diffrn_reflns_number 13211
_diffrn_reflns_theta_full 27.5
_diffrn_reflns_theta_max 27.5
_diffrn_standards_decay_% <1
_diffrn_standards_interval_count 0
_diffrn_standards_number 0
_exptl_absorpt_coefficient_mu 1.143
_exptl_absorpt_correction_T_max 0.710
_exptl_absorpt_correction_T_min 0.613
_exptl_absorpt_correction_type multi-scan
_exptl_absorpt_process_details '(ABSCOR; Higashi, 1995)'
_exptl_crystal_colour colorless
_exptl_crystal_density_diffrn 1.806
_exptl_crystal_density_method 'not measured'
_exptl_crystal_description block
_exptl_crystal_F_000 808.00
_exptl_crystal_size_max 0.43
_exptl_crystal_size_mid 0.33
_exptl_crystal_size_min 0.30
_refine_diff_density_max 0.32
_refine_diff_density_min -0.33
_refine_ls_extinction_coef 40(2)
_refine_ls_extinction_method 'Larson (1970), equation 22'
_refine_ls_goodness_of_fit_ref 1.02
_refine_ls_hydrogen_treatment constr
_refine_ls_number_parameters 97
_refine_ls_number_reflns 1189
_refine_ls_R_factor_gt 0.033
_refine_ls_shift/su_max 0.000
_refine_ls_structure_factor_coef Fsqd
_refine_ls_weighting_details 'w = 1/[0.0007Fo^2^ + \s(Fo^2^)]/(4Fo^2^)'
_refine_ls_weighting_scheme calc
_refine_ls_wR_factor_ref 0.088
_reflns_number_gt 1186
_reflns_number_total 1734
_reflns_threshold_expression F^2^>2\s(F^2^)
_cod_data_source_file tk2067.cif
_cod_data_source_block I
_cod_original_cell_volume 1510.9(10)
_cod_database_code 2210796
_cod_database_fobs_code 2210796

loop_
_symmetry_equiv_pos_site_id
_symmetry_equiv_pos_as_xyz
1 +X,+Y,+Z
2 -X,1/2+Y,1/2+Z
3 1/2+X,1/2-Y,1/2+Z
4 1/2-X,-Y,+Z
5 -X,-Y,-Z
6 +X,1/2-Y,1/2-Z
7 1/2-X,1/2+Y,1/2-Z
8 1/2+X,+Y,-Z

loop_
_atom_site_type_symbol
_atom_site_label
_atom_site_fract_x
_atom_site_fract_y
_atom_site_fract_z
_atom_site_U_iso_or_equiv
_atom_site_adp_type
_atom_site_calc_flag
_atom_site_refinement_flags
_atom_site_occupancy
Cl Cl1 0.09298(4) 0.34402(6) 0.53467(9) 0.0611(2) Uani d . 1.00
Cl Cl2 0.05197(6) 0.67907(6) -0.00764(17) 0.0956(3) Uani d . 1.00
Cl Cl3 0.26111(4) 0.19831(6) 0.05320(11) 0.0704(2) Uani d . 1.00
F F1 0.16106(9) 0.56424(13) -0.2275(2) 0.0836(5) Uani d . 1.00
C C1 0.11564(12) 0.40418(19) 0.3046(3) 0.0454(5) Uani d . 1.00
C C2 0.08103(12) 0.5036(2) 0.2475(3) 0.0564(7) Uani d . 1.00
C C3 0.09582(13) 0.5571(2) 0.0676(4) 0.0594(7) Uani d . 1.00
C C4 0.14532(14) 0.5115(2) -0.0501(3) 0.0576(7) Uani d . 1.00
C C5 0.17995(12) 0.4129(2) 0.0027(3) 0.0521(6) Uani d . 1.00
C C6 0.16602(12) 0.35645(18) 0.1833(3) 0.0438(5) Uani d . 1.00
C C7 0.20614(17) 0.2500 0.2500 0.0481(8) Uani d S 1.00
H H2 0.0477 0.5340 0.3309 0.068 Uiso c R 1.00
H H5 0.2129 0.3836 -0.0833 0.062 Uiso c R 1.00

loop_
_atom_site_aniso_label
_atom_site_aniso_U_11
_atom_site_aniso_U_22
_atom_site_aniso_U_33
_atom_site_aniso_U_12
_atom_site_aniso_U_13
_atom_site_aniso_U_23
Cl1 0.0743(4) 0.0577(3) 0.0512(3) 0.0027(3) 0.0176(3) 0.0051(2)
Cl2 0.1107(7) 0.0643(4) 0.1120(6) 0.0165(4) -0.0228(5) 0.0247(4)
Cl3 0.0579(4) 0.0750(4) 0.0784(4) 0.0081(3) 0.0225(3) -0.0053(3)
F1 0.1165(14) 0.0743(10) 0.0600(9) -0.0246(9) 0.0019(9) 0.0260(7)
C1 0.0497(13) 0.0443(11) 0.0422(11) -0.0063(10) 0.0018(10) 0.0003(10)
C2 0.0572(15) 0.0488(13) 0.0631(14) -0.0005(11) 0.0032(12) -0.0005(12)
C3 0.0634(17) 0.0468(13) 0.0680(17) -0.0056(12) -0.0110(13) 0.0092(12)
C4 0.0724(19) 0.0525(14) 0.0478(12) -0.0183(13) -0.0063(12) 0.0117(12)
C5 0.0548(15) 0.0556(14) 0.0460(11) -0.0117(11) 0.0063(11) 0.0010(10)
C6 0.0432(12) 0.0446(11) 0.0438(11) -0.0068(9) -0.0011(9) -0.0009(9)
C7 0.0431(18) 0.0553(18) 0.0458(16) 0.0000 0.0000 -0.0016(14)

loop_
_atom_type_symbol
_atom_type_description
_atom_type_scat_dispersion_real
_atom_type_scat_dispersion_imag
_atom_type_scat_source
C C 0.003 0.002
;
International Tables for Crystallography
(1992, Vol. C, Tables 4.2.6.8 and 6.1.1.4)
;
H H 0.000 0.000
;
International Tables for Crystallography
(1992, Vol. C, Table 6.1.1.4)
;
Cl Cl 0.148 0.159
;
International Tables for Crystallography
(1992, Vol. C, Tables 4.2.6.8 and 6.1.1.4)
;
F F 0.017 0.010
;
International Tables for Crystallography
(1992, Vol. C, Tables 4.2.6.8 and 6.1.1.4)
;

loop_
_geom_angle_atom_site_label_1
_geom_angle_atom_site_label_2
_geom_angle_atom_site_label_3
_geom_angle_site_symmetry_1
_geom_angle_site_symmetry_3
_geom_angle
Cl1 C1 C2 . . 116.05(17)
Cl1 C1 C6 . . 122.39(16)
C2 C1 C6 . . 121.6(2)
C1 C2 C3 . . 119.9(2)
Cl2 C3 C2 . . 120.4(2)
Cl2 C3 C4 . . 120.9(2)
C2 C3 C4 . . 118.7(2)
F1 C4 C3 . . 119.4(2)
F1 C4 C5 . . 118.2(2)
C3 C4 C5 . . 122.4(2)
C4 C5 C6 . . 120.3(2)
C1 C6 C5 . . 117.1(2)
C1 C6 C7 . . 121.60(18)
C5 C6 C7 . . 121.3(2)
Cl3 C7 Cl3 . 55506 105.20(17)
Cl3 C7 C6 . . 111.89(8)
Cl3 C7 C6 . 55506 105.24(8)
Cl3 C7 C6 55506 . 105.24(8)
Cl3 C7 C6 55506 55506 111.89(8)
C6 C7 C6 . 55506 116.9(2)
C1 C2 H2 . . 120.1
C3 C2 H2 . . 120.0
C4 C5 H5 . . 119.8
C6 C5 H5 . . 119.9

loop_
_geom_bond_atom_site_label_1
_geom_bond_atom_site_label_2
_geom_bond_distance
Cl1 C1 1.731(2)
Cl2 C3 1.723(2)
Cl3 C7 1.801(2)
F1 C4 1.357(2)
C1 C2 1.386(3)
C1 C6 1.396(3)
C2 C3 1.371(3)
C3 C4 1.360(3)
C4 C5 1.371(3)
C5 C6 1.386(3)
C6 C7 1.525(2)
C2 H2 0.930
C5 H5 0.930

loop_
_geom_contact_atom_site_label_1
_geom_contact_atom_site_label_2
_geom_contact_distance
_geom_contact_site_symmetry_2
Cl1 Cl1 3.5741(8) 55606
Cl1 Cl2 3.4616(13) 54502
Cl1 F1 3.2715(17) 55601
Cl1 C4 3.511(2) 55601
Cl2 Cl1 3.4616(13) 55402
Cl2 Cl2 3.5959(15) 56406
Cl3 F1 3.0671(17) 54407
F1 Cl1 3.2715(17) 55401
F1 Cl3 3.0671(17) 55407
F1 C5 3.521(3) 56504
C4 Cl1 3.511(2) 55401
C5 F1 3.521(3) 56504
C5 C5 3.431(3) 56504
Cl1 H2 3.254 56605
Cl1 H5 3.504 55601
Cl2 H2 3.497 56506
Cl3 H5 3.386 55406
F1 H5 2.750 56504
C4 H5 3.076 56504
C5 H5 3.215 56504
H2 Cl1 3.254 56605
H2 Cl2 3.497 56506
H2 H2 3.036 56605
H5 Cl1 3.504 55401
H5 Cl3 3.386 55406
H5 F1 2.750 56504
H5 C4 3.076 56504
H5 C5 3.215 56504
H5 H5 3.056 56504

loop_
_geom_torsion_atom_site_label_1
_geom_torsion_atom_site_label_2
_geom_torsion_atom_site_label_3
_geom_torsion_atom_site_label_4
_geom_torsion_site_symmetry_4
_geom_torsion
Cl1 C1 C2 C3 . 179.91(19)
Cl1 C1 C6 C5 . -179.62(18)
Cl1 C1 C6 C7 . -2.2(3)
C2 C1 C6 C5 . 0.0(2)
C2 C1 C6 C7 . 177.4(2)
C6 C1 C2 C3 . 0.3(3)
C1 C2 C3 Cl2 . 178.66(19)
C1 C2 C3 C4 . -0.9(3)
Cl2 C3 C4 F1 . 1.2(3)
Cl2 C3 C4 C5 . -178.2(2)
C2 C3 C4 F1 . -179.3(2)
C2 C3 C4 C5 . 1.3(4)
F1 C4 C5 C6 . 179.5(2)
C3 C4 C5 C6 . -1.1(4)
C4 C5 C6 C1 . 0.4(3)
C4 C5 C6 C7 . -177.0(2)
C1 C6 C7 Cl3 . 173.74(18)
C1 C6 C7 Cl3 55506 -72.5(2)
C1 C6 C7 C6 55506 52.3(2)
C5 C6 C7 Cl3 . -8.9(2)
C5 C6 C7 Cl3 55506 104.8(2)
C5 C6 C7 C6 55506 -130.4(2)

loop_
_cod_related_entry_id
_cod_related_entry_database
_cod_related_entry_code
1 ChemSpider 14310027
